data_2016030
loop_
_publ_author_name
'Sopo, Harri'
'Sillanp\"a\"a, Reijo'

_publ_section_title
;
 Bis(5-<i>tert</i>-butyl-2-hydroxy-3-methylbenzyl)(6-hydroxyhexyl)ammonium
 chloride monohydrate, an anion receptor complex
;
_journal_coeditor_code GA3048
_journal_issue 7
_journal_name_full 'Acta Crystallographica Section C'
_journal_page_first o386
_journal_page_last o388
_journal_paper_doi 10.1107/S0108270107023797
_journal_volume 63
_journal_year 2007
_chemical_formula_iupac 'C30 H48 N O3 +, Cl1 -, H2 O'
_chemical_formula_moiety 'C30 H48 N O3 +, Cl1 -, H2 O'
_chemical_formula_sum 'C30 H50 Cl N O4'
_chemical_formula_weight 524.16
_chemical_name_systematic
;
<i>N</i>,<i>N</i>-Bis(5-<i>tert</i>-butyl-2-hydroxy-3-methylbenzyl)-<i>N</i>-
(6-hydroxyhexyl)ammonium chloride monohydrate
;
_space_group_IT_number 14
_symmetry_cell_setting monoclinic
_symmetry_space_group_name_Hall '-P 2ybc'
_symmetry_space_group_name_H-M 'P 1 21/c 1'
_atom_sites_solution_hydrogens geom
_atom_sites_solution_primary direct
_atom_sites_solution_secondary difmap
_audit_creation_method SHELXL-97
_cell_angle_alpha 90.00
_cell_angle_beta 90.306(2)
_cell_angle_gamma 90.00
_cell_formula_units_Z 4
_cell_length_a 9.3064(2)
_cell_length_b 25.5909(9)
_cell_length_c 13.0271(4)
_cell_measurement_reflns_used 5868
_cell_measurement_temperature 173(2)
_cell_measurement_theta_max 27.103
_cell_measurement_theta_min 2.91
_cell_volume 3102.48(16)
_computing_cell_refinement 'HKL Scalepack (Otwinowski & Minor 1997)'
_computing_data_collection 'Collect (Nonius, 1998)'
_computing_data_reduction 'HKL Denzo and Scalepack (Otwinowski & Minor 1997)'
_computing_molecular_graphics 'Ortep-3 for Windows (Farrugia, 1997)'
_computing_publication_material 'WinGX (Farrugia, 1999)'
_computing_structure_refinement 'SHELXL97 (Sheldrick, 1997)'
_computing_structure_solution 'SIR97 (Altomare <i>et al.</i>,  1999)'
_diffrn_ambient_temperature 173(2)
_diffrn_detector_area_resol_mean 9
_diffrn_measured_fraction_theta_full 0.984
_diffrn_measured_fraction_theta_max 0.984
_diffrn_measurement_device '95mm CCD camera on \k-goniostat'
_diffrn_measurement_device_type 'Nonius KappaCCD'
_diffrn_measurement_method '\f and \w'
_diffrn_radiation_monochromator 'horizonally mounted graphite crystal'
_diffrn_radiation_type MoK\a
_diffrn_radiation_wavelength 0.71073
_diffrn_reflns_av_R_equivalents 0.0320
_diffrn_reflns_av_sigmaI/netI 0.0509
_diffrn_reflns_limit_h_max 11
_diffrn_reflns_limit_h_min -11
_diffrn_reflns_limit_k_max 31
_diffrn_reflns_limit_k_min -29
_diffrn_reflns_limit_l_max 16
_diffrn_reflns_limit_l_min -16
_diffrn_reflns_number 10477
_diffrn_reflns_theta_full 26.00
_diffrn_reflns_theta_max 26.00
_diffrn_reflns_theta_min 3.12
_exptl_absorpt_coefficient_mu 0.155
_exptl_absorpt_correction_type none
_exptl_crystal_colour colourless
_exptl_crystal_density_diffrn 1.122
_exptl_crystal_density_method 'not measured'
_exptl_crystal_description needle
_exptl_crystal_F_000 1144
_exptl_crystal_size_max 0.30
_exptl_crystal_size_mid 0.22
_exptl_crystal_size_min 0.18
_refine_diff_density_max 0.473
_refine_diff_density_min -0.303
_refine_ls_extinction_method none
_refine_ls_goodness_of_fit_ref 1.034
_refine_ls_hydrogen_treatment mixed
_refine_ls_matrix_type full
_refine_ls_number_parameters 351
_refine_ls_number_reflns 6003
_refine_ls_number_restraints 1
_refine_ls_restrained_S_all 1.034
_refine_ls_R_factor_all 0.0784
_refine_ls_R_factor_gt 0.0495
_refine_ls_shift/su_max 0
_refine_ls_shift/su_mean 0
_refine_ls_structure_factor_coef Fsqd
_refine_ls_weighting_details 'calc w=1/[\s^2^(Fo^2^)+(0.0409P)^2^+2.1407P] where P=(Fo^2^+2Fc^2^)/3'
_refine_ls_weighting_scheme calc
_refine_ls_wR_factor_gt 0.1076
_refine_ls_wR_factor_ref 0.1204
_reflns_number_gt 4396
_reflns_number_total 6003
_reflns_threshold_expression >2sigma(I)
_cod_data_source_file ga3048.cif
_cod_data_source_block I
_cod_original_sg_symbol_H-M 'P 21/c'
_cod_original_formula_sum 'C30 H50 Cl1 N O4'
_cod_database_code 2016030
_cod_database_fobs_code 2016030

loop_
_symmetry_equiv_pos_as_xyz
'x, y, z'
'-x, y+1/2, -z+1/2'
'-x, -y, -z'
'x, -y-1/2, z-1/2'

loop_
_atom_site_type_symbol
_atom_site_label
_atom_site_fract_x
_atom_site_fract_y
_atom_site_fract_z
_atom_site_U_iso_or_equiv
_atom_site_adp_type
_atom_site_calc_flag
_atom_site_refinement_flags
_atom_site_occupancy
Cl1 Cl1 0.50011(5) 0.20399(2) 0.35785(4) 0.03477(16) Uani d . 1
O O1 0.13352(14) 0.28126(5) 0.19579(11) 0.0231(3) Uani d . 1
H H1O 0.217(3) 0.2880(9) 0.1914(17) 0.028 Uiso d . 1
O O2 0.17474(15) 0.18476(6) 0.36218(12) 0.0295(4) Uani d . 1
H H2O 0.260(3) 0.1831(10) 0.3558(17) 0.035 Uiso d . 1
O O3 0.58079(17) 0.26099(7) 0.55700(14) 0.0438(4) Uani d D 1
H H3O 0.552(3) 0.2502(11) 0.4904(14) 0.053 Uiso d D 1
O O4 0.41917(17) 0.29099(7) 0.20506(15) 0.0405(4) Uani d . 1
H H41O 0.450(3) 0.2767(11) 0.151(2) 0.049 Uiso d . 1
H H42O 0.438(3) 0.2674(11) 0.254(2) 0.049 Uiso d . 1
C C1 0.03964(19) 0.31983(7) 0.16597(14) 0.0178(4) Uani d . 1
C C2 0.08060(19) 0.36551(7) 0.11644(15) 0.0203(4) Uani d . 1
C C3 -0.0262(2) 0.40147(7) 0.09087(15) 0.0218(4) Uani d . 1
H H3 0.0013 0.4327 0.0568 0.026 Uiso calc R 1
C C4 -0.17077(19) 0.39399(7) 0.11264(15) 0.0204(4) Uani d . 1
C C5 -0.20769(19) 0.34737(7) 0.16178(14) 0.0192(4) Uani d . 1
H H5 -0.3056 0.3408 0.1775 0.023 Uiso calc R 1
C C6 -0.10505(19) 0.31042(7) 0.18814(14) 0.0184(4) Uani d . 1
C C7 -0.15002(19) 0.26023(8) 0.23904(15) 0.0208(4) Uani d . 1
H H7A -0.1297 0.2306 0.1924 0.025 Uiso calc R 1
H H7B -0.2549 0.2611 0.2511 0.025 Uiso calc R 1
N N8 -0.07327(17) 0.25125(6) 0.33995(12) 0.0180(3) Uani d . 1
H H8 0.018(2) 0.2515(8) 0.3267(15) 0.022 Uiso d . 1
C C9 -0.11174(19) 0.19816(7) 0.38321(15) 0.0205(4) Uani d . 1
H H9A -0.0727 0.1952 0.4538 0.025 Uiso calc R 1
H H9B -0.2176 0.195 0.387 0.025 Uiso calc R 1
C C10 -0.05363(19) 0.15431(7) 0.31891(15) 0.0210(4) Uani d . 1
C C11 -0.1457(2) 0.11935(8) 0.26922(15) 0.0237(4) Uani d . 1
H H11 -0.2466 0.1245 0.2732 0.028 Uiso calc R 1
C C12 -0.0929(2) 0.07710(8) 0.21401(17) 0.0274(5) Uani d . 1
C C13 0.0564(2) 0.07157(8) 0.21072(17) 0.0310(5) Uani d . 1
H H13 0.0947 0.0429 0.1736 0.037 Uiso calc R 1
C C14 0.1518(2) 0.10536(8) 0.25827(17) 0.0283(5) Uani d . 1
C C15 0.0947(2) 0.14784(8) 0.31248(16) 0.0241(5) Uani d . 1
C C16 -0.1020(2) 0.29408(8) 0.41678(15) 0.0233(4) Uani d . 1
H H16A -0.1935 0.2868 0.4524 0.028 Uiso calc R 1
H H16B -0.1125 0.3278 0.3801 0.028 Uiso calc R 1
C C17 0.0182(2) 0.29859(9) 0.49560(16) 0.0292(5) Uani d . 1
H H17A 0.038 0.2634 0.5237 0.035 Uiso calc R 1
H H17B -0.016 0.3206 0.553 0.035 Uiso calc R 1
C C18 0.1583(2) 0.32137(10) 0.45624(18) 0.0361(5) Uani d . 1
H H18A 0.1491 0.3598 0.4512 0.043 Uiso calc R 1
H H18B 0.1771 0.3076 0.3866 0.043 Uiso calc R 1
C C19 0.2853(2) 0.30795(10) 0.52659(18) 0.0381(6) Uani d . 1
H H19A 0.2618 0.319 0.5974 0.046 Uiso calc R 1
H H19B 0.2981 0.2695 0.5272 0.046 Uiso calc R 1
C C20 0.4264(2) 0.33327(10) 0.4957(2) 0.0436(6) Uani d . 1
H H20A 0.446 0.3247 0.4229 0.052 Uiso calc R 1
H H20B 0.4165 0.3717 0.501 0.052 Uiso calc R 1
C C21 0.5529(3) 0.31596(10) 0.5606(2) 0.0458(6) Uani d . 1
H H21A 0.6398 0.3348 0.5373 0.055 Uiso calc R 1
H H21B 0.5352 0.3261 0.6327 0.055 Uiso calc R 1
C C22 0.2356(2) 0.37625(9) 0.09066(18) 0.0316(5) Uani d . 1
H H22A 0.2911 0.3807 0.1542 0.047 Uiso calc R 1
H H22B 0.2418 0.4082 0.0495 0.047 Uiso calc R 1
H H22C 0.2746 0.3468 0.0515 0.047 Uiso calc R 1
C C23 -0.2876(2) 0.43424(8) 0.08694(17) 0.0263(5) Uani d . 1
C C24 -0.3947(2) 0.40999(9) 0.01111(18) 0.0366(6) Uani d . 1
H H24A -0.4711 0.4352 -0.0042 0.055 Uiso calc R 1
H H24B -0.4367 0.3785 0.0414 0.055 Uiso calc R 1
H H24C -0.3449 0.4008 -0.0524 0.055 Uiso calc R 1
C C25 -0.3668(3) 0.44930(10) 0.1853(2) 0.0468(7) Uani d . 1
H H25A -0.2981 0.4637 0.2351 0.07 Uiso calc R 1
H H25B -0.4129 0.4183 0.2144 0.07 Uiso calc R 1
H H25C -0.4401 0.4756 0.1694 0.07 Uiso calc R 1
C C26 -0.2254(3) 0.48350(9) 0.0390(2) 0.0492(7) Uani d . 1
H H26A -0.1552 0.4991 0.0862 0.074 Uiso calc R 1
H H26B -0.3029 0.5085 0.0255 0.074 Uiso calc R 1
H H26C -0.1779 0.4746 -0.0257 0.074 Uiso calc R 1
C C27 -0.1902(2) 0.03789(9) 0.15804(18) 0.0351(5) Uani d . 1
C C28 -0.3490(2) 0.04611(10) 0.1837(2) 0.0468(7) Uani d . 1
H H28A -0.3629 0.0423 0.2578 0.07 Uiso calc R 1
H H28B -0.4073 0.02 0.1474 0.07 Uiso calc R 1
H H28C -0.3786 0.0812 0.1623 0.07 Uiso calc R 1
C C29 -0.1715(3) 0.04494(12) 0.0419(2) 0.0542(7) Uani d . 1
H H29A -0.2031 0.0801 0.022 0.081 Uiso calc R 1
H H29B -0.2294 0.0188 0.0054 0.081 Uiso calc R 1
H H29C -0.0701 0.0404 0.0241 0.081 Uiso calc R 1
C C30 -0.1490(3) -0.01816(10) 0.1884(3) 0.0563(8) Uani d . 1
H H30A -0.0493 -0.025 0.1686 0.084 Uiso calc R 1
H H30B -0.2126 -0.0429 0.1531 0.084 Uiso calc R 1
H H30C -0.1588 -0.0224 0.2628 0.084 Uiso calc R 1
C C31 0.3118(2) 0.09600(9) 0.2546(2) 0.0380(6) Uani d . 1
H H31A 0.3317 0.0659 0.2104 0.057 Uiso calc R 1
H H31B 0.3479 0.089 0.3241 0.057 Uiso calc R 1
H H31C 0.3596 0.127 0.227 0.057 Uiso calc R 1

loop_
_atom_site_aniso_label
_atom_site_aniso_U_11
_atom_site_aniso_U_22
_atom_site_aniso_U_33
_atom_site_aniso_U_12
_atom_site_aniso_U_13
_atom_site_aniso_U_23
Cl1 0.0213(3) 0.0412(3) 0.0418(3) 0.0019(2) -0.0030(2) 0.0028(3)
O1 0.0135(6) 0.0257(8) 0.0302(8) 0.0038(6) 0.0026(6) 0.0070(6)
O2 0.0136(7) 0.0303(8) 0.0445(9) 0.0022(6) 0.0020(6) 0.0022(7)
O3 0.0348(9) 0.0511(11) 0.0456(11) 0.0023(8) 0.0012(7) -0.0133(9)
O4 0.0278(8) 0.0438(11) 0.0499(11) 0.0064(7) -0.0018(7) 0.0094(9)
C1 0.0172(9) 0.0184(10) 0.0178(10) 0.0019(7) -0.0001(7) 0.0003(8)
C2 0.0176(9) 0.0201(10) 0.0233(11) -0.0022(8) 0.0013(8) 0.0005(8)
C3 0.0236(10) 0.0154(10) 0.0266(11) -0.0022(8) 0.0001(8) 0.0020(8)
C4 0.0189(10) 0.0173(10) 0.0249(11) -0.0001(7) -0.0020(8) -0.0022(8)
C5 0.0133(9) 0.0216(10) 0.0228(10) -0.0018(7) 0.0009(7) 0.0002(8)
C6 0.0178(9) 0.0191(10) 0.0184(10) -0.0017(7) 0.0007(7) 0.0015(8)
C7 0.0164(9) 0.0216(10) 0.0245(11) -0.0019(8) -0.0009(7) 0.0056(8)
N8 0.0130(8) 0.0183(8) 0.0229(9) 0.0018(6) 0.0033(6) 0.0033(7)
C9 0.0152(9) 0.0214(10) 0.0250(11) -0.0001(7) 0.0048(7) 0.0080(8)
C10 0.0189(10) 0.0184(10) 0.0258(11) 0.0039(8) 0.0066(8) 0.0098(8)
C11 0.0175(10) 0.0222(10) 0.0313(12) 0.0010(8) 0.0051(8) 0.0091(9)
C12 0.0258(11) 0.0213(11) 0.0352(12) 0.0008(8) 0.0078(9) 0.0044(9)
C13 0.0290(11) 0.0192(11) 0.0449(14) 0.0058(9) 0.0122(10) 0.0039(10)
C14 0.0200(10) 0.0223(11) 0.0426(13) 0.0049(8) 0.0101(9) 0.0105(10)
C15 0.0182(10) 0.0213(11) 0.0327(12) 0.0001(8) 0.0040(8) 0.0102(9)
C16 0.0229(10) 0.0231(11) 0.0238(11) 0.0055(8) 0.0052(8) -0.0002(9)
C17 0.0290(11) 0.0321(12) 0.0264(11) -0.0005(9) 0.0035(9) -0.0025(10)
C18 0.0341(12) 0.0382(14) 0.0361(13) -0.0094(10) 0.0044(10) -0.0020(11)
C19 0.0317(12) 0.0460(15) 0.0366(14) -0.0082(10) 0.0016(10) -0.0052(11)
C20 0.0387(13) 0.0423(15) 0.0499(16) -0.0087(11) 0.0086(11) -0.0088(12)
C21 0.0300(12) 0.0490(16) 0.0584(17) -0.0034(11) 0.0103(11) -0.0151(13)
C22 0.0197(10) 0.0302(12) 0.0448(14) -0.0040(9) 0.0051(9) 0.0112(10)
C23 0.0224(10) 0.0196(10) 0.0367(13) 0.0044(8) -0.0003(9) 0.0023(9)
C24 0.0260(11) 0.0381(14) 0.0457(15) 0.0088(10) -0.0088(10) 0.0036(11)
C25 0.0520(15) 0.0367(14) 0.0517(17) 0.0194(12) 0.0067(12) -0.0086(12)
C26 0.0338(13) 0.0273(13) 0.086(2) 0.0062(10) -0.0023(12) 0.0226(14)
C27 0.0326(12) 0.0278(12) 0.0449(14) -0.0005(9) 0.0058(10) -0.0049(11)
C28 0.0326(13) 0.0435(15) 0.0644(18) -0.0094(11) 0.0066(12) -0.0162(13)
C29 0.0525(16) 0.0608(19) 0.0494(17) 0.0006(14) 0.0023(13) -0.0124(14)
C30 0.0549(17) 0.0259(14) 0.088(2) -0.0042(12) -0.0070(15) -0.0021(14)
C31 0.0229(11) 0.0283(12) 0.0629(17) 0.0065(9) 0.0112(10) 0.0044(12)

loop_
_atom_type_symbol
_atom_type_description
_atom_type_scat_dispersion_real
_atom_type_scat_dispersion_imag
_atom_type_scat_source
C C 0.0033 0.0016 'International Tables Vol C Tables 4.2.6.8 and 6.1.1.4'
H H 0.0000 0.0000 'International Tables Vol C Tables 4.2.6.8 and 6.1.1.4'
Cl Cl 0.1484 0.1585 'International Tables Vol C Tables 4.2.6.8 and 6.1.1.4'
N N 0.0061 0.0033 'International Tables Vol C Tables 4.2.6.8 and 6.1.1.4'
O O 0.0106 0.0060 'International Tables Vol C Tables 4.2.6.8 and 6.1.1.4'

loop_
_geom_angle_atom_site_label_1
_geom_angle_atom_site_label_2
_geom_angle_atom_site_label_3
_geom_angle
_geom_angle_publ_flag
C1 O1 H1O 116.1(17) ?
C15 O2 H2O 116.9(17) ?
C21 O3 H3O 105.5(17) ?
H41O O4 H42O 104(3) ?
O1 C1 C2 124.09(16) y
O1 C1 C6 115.43(16) y
C2 C1 C6 120.48(17) ?
C1 C2 C3 118.01(16) ?
C1 C2 C22 121.46(17) ?
C3 C2 C22 120.54(17) ?
C4 C3 C2 123.38(18) ?
C4 C3 H3 118.3 ?
C2 C3 H3 118.3 ?
C3 C4 C5 116.85(17) ?
C3 C4 C23 123.31(17) ?
C5 C4 C23 119.84(16) ?
C6 C5 C4 121.67(16) ?
C6 C5 H5 119.2 ?
C4 C5 H5 119.2 ?
C5 C6 C1 119.60(17) ?
C5 C6 C7 119.88(16) ?
C1 C6 C7 120.51(16) ?
C6 C7 N8 112.45(15) ?
C6 C7 H7A 109.1 ?
N8 C7 H7A 109.1 ?
C6 C7 H7B 109.1 ?
N8 C7 H7B 109.1 ?
H7A C7 H7B 107.8 ?
C16 N8 C7 112.46(15) y
C16 N8 C9 111.20(14) y
C7 N8 C9 110.41(14) y
C16 N8 H8 107.6(13) ?
C7 N8 H8 106.6(13) ?
C9 N8 H8 108.3(13) ?
C10 C9 N8 112.08(14) ?
C10 C9 H9A 109.2 ?
N8 C9 H9A 109.2 ?
C10 C9 H9B 109.2 ?
N8 C9 H9B 109.2 ?
H9A C9 H9B 107.9 ?
C15 C10 C11 120.12(18) ?
C15 C10 C9 118.81(18) ?
C11 C10 C9 121.03(16) ?
C12 C11 C10 121.39(17) ?
C12 C11 H11 119.3 ?
C10 C11 H11 119.3 ?
C11 C12 C13 116.68(19) ?
C11 C12 C27 123.06(18) ?
C13 C12 C27 120.25(19) ?
C14 C13 C12 124.0(2) ?
C14 C13 H13 118 ?
C12 C13 H13 118 ?
C13 C14 C15 117.77(17) ?
C13 C14 C31 121.18(19) ?
C15 C14 C31 121.0(2) ?
O2 C15 C10 115.32(18) y
O2 C15 C14 124.63(17) y
C10 C15 C14 120.04(19) ?
N8 C16 C17 111.78(16) ?
N8 C16 H16A 109.3 ?
C17 C16 H16A 109.3 ?
N8 C16 H16B 109.3 ?
C17 C16 H16B 109.3 ?
H16A C16 H16B 107.9 ?
C16 C17 C18 115.55(18) ?
C16 C17 H17A 108.4 ?
C18 C17 H17A 108.4 ?
C16 C17 H17B 108.4 ?
C18 C17 H17B 108.4 ?
H17A C17 H17B 107.5 ?
C17 C18 C19 111.89(19) ?
C17 C18 H18A 109.2 ?
C19 C18 H18A 109.2 ?
C17 C18 H18B 109.2 ?
C19 C18 H18B 109.2 ?
H18A C18 H18B 107.9 ?
C20 C19 C18 114.3(2) ?
C20 C19 H19A 108.7 ?
C18 C19 H19A 108.7 ?
C20 C19 H19B 108.7 ?
C18 C19 H19B 108.7 ?
H19A C19 H19B 107.6 ?
C21 C20 C19 113.5(2) ?
C21 C20 H20A 108.9 ?
C19 C20 H20A 108.9 ?
C21 C20 H20B 108.9 ?
C19 C20 H20B 108.9 ?
H20A C20 H20B 107.7 ?
O3 C21 C20 114.2(2) y
O3 C21 H21A 108.7 ?
C20 C21 H21A 108.7 ?
O3 C21 H21B 108.7 ?
C20 C21 H21B 108.7 ?
H21A C21 H21B 107.6 ?
C2 C22 H22A 109.5 ?
C2 C22 H22B 109.5 ?
H22A C22 H22B 109.5 ?
C2 C22 H22C 109.5 ?
H22A C22 H22C 109.5 ?
H22B C22 H22C 109.5 ?
C26 C23 C25 108.7(2) ?
C26 C23 C24 108.58(19) ?
C25 C23 C24 109.13(18) ?
C26 C23 C4 112.00(17) ?
C25 C23 C4 109.28(18) ?
C24 C23 C4 109.10(17) ?
C23 C24 H24A 109.5 ?
C23 C24 H24B 109.5 ?
H24A C24 H24B 109.5 ?
C23 C24 H24C 109.5 ?
H24A C24 H24C 109.5 ?
H24B C24 H24C 109.5 ?
C23 C25 H25A 109.5 ?
C23 C25 H25B 109.5 ?
H25A C25 H25B 109.5 ?
C23 C25 H25C 109.5 ?
H25A C25 H25C 109.5 ?
H25B C25 H25C 109.5 ?
C23 C26 H26A 109.5 ?
C23 C26 H26B 109.5 ?
H26A C26 H26B 109.5 ?
C23 C26 H26C 109.5 ?
H26A C26 H26C 109.5 ?
H26B C26 H26C 109.5 ?
C28 C27 C12 112.00(18) ?
C28 C27 C29 108.3(2) ?
C12 C27 C29 108.80(19) ?
C28 C27 C30 108.2(2) ?
C12 C27 C30 110.1(2) ?
C29 C27 C30 109.5(2) ?
C27 C28 H28A 109.5 ?
C27 C28 H28B 109.5 ?
H28A C28 H28B 109.5 ?
C27 C28 H28C 109.5 ?
H28A C28 H28C 109.5 ?
H28B C28 H28C 109.5 ?
C27 C29 H29A 109.5 ?
C27 C29 H29B 109.5 ?
H29A C29 H29B 109.5 ?
C27 C29 H29C 109.5 ?
H29A C29 H29C 109.5 ?
H29B C29 H29C 109.5 ?
C27 C30 H30A 109.5 ?
C27 C30 H30B 109.5 ?
H30A C30 H30B 109.5 ?
C27 C30 H30C 109.5 ?
H30A C30 H30C 109.5 ?
H30B C30 H30C 109.5 ?
C14 C31 H31A 109.5 ?
C14 C31 H31B 109.5 ?
H31A C31 H31B 109.5 ?
C14 C31 H31C 109.5 ?
H31A C31 H31C 109.5 ?
H31B C31 H31C 109.5 ?

loop_
_geom_bond_atom_site_label_1
_geom_bond_atom_site_label_2
_geom_bond_distance
_geom_bond_publ_flag
O1 C1 1.373(2) y
O1 H1O 0.79(2) ?
O2 C15 1.364(2) y
O2 H2O 0.80(2) ?
O3 C21 1.431(3) y
O3 H3O 0.947(17) ?
O4 H41O 0.84(3) ?
O4 H42O 0.90(3) ?
C1 C2 1.389(3) ?
C1 C6 1.400(3) ?
C2 C3 1.394(3) ?
C2 C22 1.508(3) ?
C3 C4 1.390(3) ?
C3 H3 0.95 ?
C4 C5 1.398(3) ?
C4 C23 1.533(3) ?
C5 C6 1.386(3) ?
C5 H5 0.95 ?
C6 C7 1.506(3) ?
C7 N8 1.510(2) y
C7 H7A 0.99 ?
C7 H7B 0.99 ?
N8 C16 1.509(2) y
N8 C9 1.515(2) y
N8 H8 0.87(2) ?
C9 C10 1.503(3) ?
C9 H9A 0.99 ?
C9 H9B 0.99 ?
C10 C15 1.393(3) ?
C10 C11 1.396(3) ?
C11 C12 1.390(3) ?
C11 H11 0.95 ?
C12 C13 1.397(3) ?
C12 C27 1.533(3) ?
C13 C14 1.384(3) ?
C13 H13 0.95 ?
C14 C15 1.402(3) ?
C14 C31 1.509(3) ?
C16 C17 1.519(3) ?
C16 H16A 0.99 ?
C16 H16B 0.99 ?
C17 C18 1.520(3) ?
C17 H17A 0.99 ?
C17 H17B 0.99 ?
C18 C19 1.530(3) ?
C18 H18A 0.99 ?
C18 H18B 0.99 ?
C19 C20 1.521(3) ?
C19 H19A 0.99 ?
C19 H19B 0.99 ?
C20 C21 1.513(4) ?
C20 H20A 0.99 ?
C20 H20B 0.99 ?
C21 H21A 0.99 ?
C21 H21B 0.99 ?
C22 H22A 0.98 ?
C22 H22B 0.98 ?
C22 H22C 0.98 ?
C23 C26 1.523(3) ?
C23 C25 1.531(3) ?
C23 C24 1.531(3) ?
C24 H24A 0.98 ?
C24 H24B 0.98 ?
C24 H24C 0.98 ?
C25 H25A 0.98 ?
C25 H25B 0.98 ?
C25 H25C 0.98 ?
C26 H26A 0.98 ?
C26 H26B 0.98 ?
C26 H26C 0.98 ?
C27 C28 1.532(3) ?
C27 C29 1.535(4) ?
C27 C30 1.536(3) ?
C28 H28A 0.98 ?
C28 H28B 0.98 ?
C28 H28C 0.98 ?
C29 H29A 0.98 ?
C29 H29B 0.98 ?
C29 H29C 0.98 ?
C30 H30A 0.98 ?
C30 H30B 0.98 ?
C30 H30C 0.98 ?
C31 H31A 0.98 ?
C31 H31B 0.98 ?
C31 H31C 0.98 ?

loop_
_geom_hbond_atom_site_label_D
_geom_hbond_atom_site_label_H
_geom_hbond_atom_site_label_A
_geom_hbond_site_symmetry_A
_geom_hbond_distance_DH
_geom_hbond_distance_HA
_geom_hbond_distance_DA
_geom_hbond_angle_DHA
O1 H1O O4 . 0.79(2) 1.89(2) 2.672(2) 166(2)
O2 H2O Cl1 . 0.80(2) 2.29(2) 3.0686(15) 162(2)
O3 H3O Cl1 . 0.947(17) 2.146(18) 3.0663(18) 164(2)
O4 H42O Cl1 . 0.90(3) 2.19(3) 3.0773(19) 172(2)
O4 H41O O3 4_565 0.84(3) 1.98(3) 2.790(3) 160(3)
N8 H8 O1 . 0.87(2) 2.16(2) 2.803(2) 130.5(17)
N8 H8 O2 . 0.87(2) 2.29(2) 2.881(2) 125.2(17)
C9 H9B Cl1 1_455 0.99 2.66 3.629(2) 165
C16 H16A O3 1_455 0.99 2.60 3.581(3) 174

loop_
_geom_torsion_atom_site_label_1
_geom_torsion_atom_site_label_2
_geom_torsion_atom_site_label_3
_geom_torsion_atom_site_label_4
_geom_torsion
O1 C1 C2 C3 -179.76(17)
C6 C1 C2 C3 0.7(3)
O1 C1 C2 C22 0.3(3)
C6 C1 C2 C22 -179.30(19)
C1 C2 C3 C4 0.2(3)
C22 C2 C3 C4 -179.84(19)
C2 C3 C4 C5 -0.7(3)
C2 C3 C4 C23 178.37(19)
C3 C4 C5 C6 0.4(3)
C23 C4 C5 C6 -178.74(18)
C4 C5 C6 C1 0.5(3)
C4 C5 C6 C7 -178.73(18)
O1 C1 C6 C5 179.40(17)
C2 C1 C6 C5 -1.0(3)
O1 C1 C6 C7 -1.4(3)
C2 C1 C6 C7 178.21(18)
C5 C6 C7 N8 -124.27(18)
C1 C6 C7 N8 56.5(2)
C6 C7 N8 C16 60.3(2)
C6 C7 N8 C9 -174.81(15)
C16 N8 C9 C10 -166.97(15)
C7 N8 C9 C10 67.47(19)
N8 C9 C10 C15 65.8(2)
N8 C9 C10 C11 -116.52(19)
C15 C10 C11 C12 1.1(3)
C9 C10 C11 C12 -176.60(18)
C10 C11 C12 C13 -0.1(3)
C10 C11 C12 C27 -179.79(19)
C11 C12 C13 C14 -0.2(3)
C27 C12 C13 C14 179.5(2)
C12 C13 C14 C15 -0.4(3)
C12 C13 C14 C31 177.9(2)
C11 C10 C15 O2 178.77(17)
C9 C10 C15 O2 -3.5(3)
C11 C10 C15 C14 -1.7(3)
C9 C10 C15 C14 176.06(18)
C13 C14 C15 O2 -179.18(19)
C31 C14 C15 O2 2.6(3)
C13 C14 C15 C10 1.3(3)
C31 C14 C15 C10 -176.92(19)
C7 N8 C16 C17 -155.08(16)
C9 N8 C16 C17 80.51(19)
N8 C16 C17 C18 71.9(2)
C16 C17 C18 C19 -160.76(19)
C17 C18 C19 C20 -175.4(2)
C18 C19 C20 C21 -175.1(2)
C19 C20 C21 O3 60.1(3)
C3 C4 C23 C26 -2.1(3)
C5 C4 C23 C26 176.9(2)
C3 C4 C23 C25 -122.7(2)
C5 C4 C23 C25 56.4(2)
C3 C4 C23 C24 118.1(2)
C5 C4 C23 C24 -62.9(2)
C11 C12 C27 C28 -8.6(3)
C13 C12 C27 C28 171.8(2)
C11 C12 C27 C29 111.1(2)
C13 C12 C27 C29 -68.6(3)
C11 C12 C27 C30 -128.9(2)
C13 C12 C27 C30 51.4(3)

loop_
_cod_related_entry_id
_cod_related_entry_database
_cod_related_entry_code
1 ChemSpider 21133167
